data_1543355
loop_
_publ_author_name
'Howlader, Prodip'
'Mukherjee, Partha Sarathi'

_publ_section_title
;
 Face and edge directed self-assembly of Pd12tetrahedral nano-cages and
 their self-sorting
;
_journal_issue 9
_journal_name_full 'Chem. Sci.'
_journal_page_first 5893
_journal_paper_doi 10.1039/C6SC02012G
_journal_volume 7
_journal_year 2016
_chemical_formula_sum 'C120 H208 N78 O52 Pd12'
_chemical_formula_weight 4852.43
_chemical_name_systematic T1
_space_group_crystal_system monoclinic
_space_group_IT_number 15
_space_group_name_Hall '-C 2yc'
_space_group_name_H-M_alt 'C 1 2/c 1'
_symmetry_space_group_name_Hall '-C 2yc'
_symmetry_space_group_name_H-M 'C 1 2/c 1'
_atom_sites_solution_hydrogens geom
_audit_creation_method SHELXL-2013
_audit_update_record
;
2016-03-31 deposited with the CCDC.
2016-05-20 downloaded from the CCDC.
;
_cell_angle_alpha 90
_cell_angle_beta 96.418(2)
_cell_angle_gamma 90
_cell_formula_units_Z 4
_cell_length_a 30.6898(18)
_cell_length_b 24.2224(15)
_cell_length_c 33.083(2)
_cell_measurement_reflns_used 9768
_cell_measurement_temperature 110(2)
_cell_measurement_theta_max 24.12
_cell_measurement_theta_min 2.94
_cell_volume 24439(3)
_computing_cell_refinement 'Bruker SAINT'
_computing_data_collection 'Bruker APEX2'
_computing_data_reduction 'Bruker SAINT'
_computing_molecular_graphics 'Bruker SHELXTL'
_computing_publication_material 'Bruker SHELXTL'
_computing_structure_refinement 'SHELXL-2013 (Sheldrick, 2013)'
_computing_structure_solution 'SHELXS-97 (Sheldrick 2008)'
_diffrn_ambient_temperature 110(2)
_diffrn_measured_fraction_theta_full 0.998
_diffrn_measured_fraction_theta_max 0.997
_diffrn_measurement_device_type 'Bruker APEX-II CCD'
_diffrn_measurement_method '\f and \w scans'
_diffrn_radiation_type MoK\a
_diffrn_radiation_wavelength 0.71073
_diffrn_reflns_av_R_equivalents 0.1076
_diffrn_reflns_av_unetI/netI 0.0732
_diffrn_reflns_Laue_measured_fraction_full 0.998
_diffrn_reflns_Laue_measured_fraction_max 0.997
_diffrn_reflns_limit_h_max 38
_diffrn_reflns_limit_h_min -38
_diffrn_reflns_limit_k_max 30
_diffrn_reflns_limit_k_min -30
_diffrn_reflns_limit_l_max 41
_diffrn_reflns_limit_l_min -41
_diffrn_reflns_number 293042
_diffrn_reflns_point_group_measured_fraction_full 0.998
_diffrn_reflns_point_group_measured_fraction_max 0.997
_diffrn_reflns_theta_full 25.242
_diffrn_reflns_theta_max 26.461
_diffrn_reflns_theta_min 2.937
_exptl_absorpt_coefficient_mu 0.934
_exptl_crystal_colour Colourless
_exptl_crystal_density_diffrn 1.319
_exptl_crystal_description Block
_exptl_crystal_F_000 9768
_exptl_crystal_recrystallization_method 'Vapour deposition'
_exptl_crystal_size_max 0.4
_exptl_crystal_size_mid 0.3
_exptl_crystal_size_min 0.2
_platon_squeeze_details
;
;
_refine_diff_density_max 3.145
_refine_diff_density_min -1.040
_refine_diff_density_rms 0.169
_refine_ls_extinction_method none
_refine_ls_goodness_of_fit_ref 0.783
_refine_ls_hydrogen_treatment constr
_refine_ls_matrix_type full
_refine_ls_number_parameters 1030
_refine_ls_number_reflns 25193
_refine_ls_number_restraints 30
_refine_ls_restrained_S_all 0.782
_refine_ls_R_factor_all 0.1259
_refine_ls_R_factor_gt 0.0804
_refine_ls_shift/su_max 0.011
_refine_ls_shift/su_mean 0.000
_refine_ls_structure_factor_coef Fsqd
_refine_ls_weighting_details 'w=1/[\s^2^(Fo^2^)+(0.1736P)^2^+764.6680P] where P=(Fo^2^+2Fc^2^)/3'
_refine_ls_weighting_scheme calc
_refine_ls_wR_factor_gt 0.2155
_refine_ls_wR_factor_ref 0.2500
_reflns_Friedel_coverage 0.000
_reflns_number_gt 16994
_reflns_number_total 25193
_reflns_threshold_expression 'I > 2\s(I)'
_cod_data_source_file c6sc02012g2.cif
_cod_data_source_block T1
_cod_depositor_comments 'Adding full bibliography for 1543353--1543355.cif.'
_cod_database_code 1543355
_shelx_space_group_comment
;
The symmetry employed for this shelxl refinement is uniquely defined
by the following loop, which should always be used as a source of
symmetry information in preference to the above space-group names.
They are only intended as comments.
;
_shelxl_version_number 2013-4

loop_
_space_group_symop_operation_xyz
'x, y, z'
'-x, y, -z+1/2'
'x+1/2, y+1/2, z'
'-x+1/2, y+1/2, -z+1/2'
'-x, -y, -z'
'x, -y, z-1/2'
'-x+1/2, -y+1/2, -z'
'x+1/2, -y+1/2, z-1/2'

loop_
_atom_site_label
_atom_site_type_symbol
_atom_site_fract_x
_atom_site_fract_y
_atom_site_fract_z
_atom_site_U_iso_or_equiv
_atom_site_adp_type
_atom_site_occupancy
_atom_site_site_symmetry_order
_atom_site_calc_flag
_atom_site_refinement_flags_posn
_atom_site_refinement_flags_adp
N50 N -0.1214(3) 0.4688(4) 0.1249(4) 0.070(3) Uani 1 1 d . .
N51 N -0.0389(3) 0.5174(3) 0.1471(4) 0.070(3) Uani 1 1 d . .
N45 N 0.1468(3) 0.3929(4) 0.0936(2) 0.056(3) Uani 1 1 d . .
C50 C -0.1368(3) 0.2427(5) -0.0483(3) 0.058(3) Uani 1 1 d . .
H50A H -0.1660 0.2325 -0.0604 0.070 Uiso 1 1 calc R U
H50B H -0.1278 0.2752 -0.0623 0.070 Uiso 1 1 calc R U
C51 C -0.1068(3) 0.1983(6) -0.0530(3) 0.059(3) Uani 1 1 d . .
H51A H -0.1043 0.1926 -0.0817 0.071 Uiso 1 1 calc R U
H51B H -0.1179 0.1645 -0.0421 0.071 Uiso 1 1 calc R U
C52 C -0.0375(4) 0.2482(6) -0.0550(3) 0.068(4) Uani 1 1 d . .
H52A H -0.0531 0.2824 -0.0596 0.102 Uiso 1 1 calc R U
H52B H -0.0343 0.2309 -0.0806 0.102 Uiso 1 1 calc R U
H52C H -0.0091 0.2552 -0.0407 0.102 Uiso 1 1 calc R U
C53 C -0.1655(3) 0.2163(5) 0.0151(3) 0.054(3) Uani 1 1 d . .
H53A H -0.1535 0.1798 0.0135 0.081 Uiso 1 1 calc R U
H53B H -0.1947 0.2170 0.0013 0.081 Uiso 1 1 calc R U
H53C H -0.1662 0.2261 0.0432 0.081 Uiso 1 1 calc R U
C57 C -0.1295(4) -0.0950(5) 0.1075(3) 0.052(3) Uani 1 1 d . .
H57A H -0.0985 -0.0979 0.1149 0.078 Uiso 1 1 calc R U
H57B H -0.1379 -0.0568 0.1062 0.078 Uiso 1 1 calc R U
H57C H -0.1371 -0.1119 0.0813 0.078 Uiso 1 1 calc R U
C58 C 0.1647(3) 0.3939(6) 0.1365(3) 0.062(3) Uani 1 1 d . .
H58A H 0.1762 0.3581 0.1443 0.094 Uiso 1 1 calc R U
H58B H 0.1419 0.4034 0.1529 0.094 Uiso 1 1 calc R U
H58C H 0.1878 0.4207 0.1404 0.094 Uiso 1 1 calc R U
C56 C -0.0380(3) 0.1594(5) -0.0240(3) 0.052(3) Uani 1 1 d . .
H56A H -0.0538 0.1353 -0.0078 0.078 Uiso 1 1 calc R U
H56B H -0.0094 0.1666 -0.0100 0.078 Uiso 1 1 calc R U
H56C H -0.0350 0.1422 -0.0497 0.078 Uiso 1 1 calc R U
C55 C -0.1560(4) 0.3122(5) -0.0015(4) 0.065(3) Uani 1 1 d . .
H55A H -0.1569 0.3220 0.0265 0.097 Uiso 1 1 calc R U
H55B H -0.1851 0.3134 -0.0155 0.097 Uiso 1 1 calc R U
H55C H -0.1377 0.3379 -0.0139 0.097 Uiso 1 1 calc R U
C59 C -0.2008(4) -0.1198(7) 0.1262(4) 0.087(5) Uani 1 1 d . .
H59A H -0.2157 -0.1386 0.1462 0.131 Uiso 1 1 calc R U
H59B H -0.2081 -0.1368 0.1001 0.131 Uiso 1 1 calc R U
H59C H -0.2096 -0.0817 0.1248 0.131 Uiso 1 1 calc R U
C61 C 0.1549(4) 0.2430(7) 0.0617(5) 0.085(5) Uani 1 1 d . .
H61A H 0.1301 0.2189 0.0618 0.127 Uiso 1 1 calc R U
H61B H 0.1694 0.2467 0.0888 0.127 Uiso 1 1 calc R U
H61C H 0.1750 0.2279 0.0443 0.127 Uiso 1 1 calc R U
C60 C -0.2606(3) 0.0618(8) 0.3626(4) 0.086(5) Uani 1 1 d . .
H60A H -0.2587 0.0876 0.3409 0.129 Uiso 1 1 calc R U
H60B H -0.2785 0.0770 0.3819 0.129 Uiso 1 1 calc R U
H60C H -0.2734 0.0280 0.3518 0.129 Uiso 1 1 calc R U
C63 C -0.0718(4) -0.1739(5) 0.2262(5) 0.075(4) Uani 1 1 d . .
H63A H -0.0649 -0.1469 0.2471 0.113 Uiso 1 1 calc R U
H63B H -0.0542 -0.1673 0.2044 0.113 Uiso 1 1 calc R U
H63C H -0.0656 -0.2102 0.2371 0.113 Uiso 1 1 calc R U
C62 C -0.1188(4) 0.5290(5) 0.1327(6) 0.099(6) Uani 1 1 d . .
C64 C -0.1396(5) -0.1820(5) 0.1396(4) 0.072(4) Uani 1 1 d . .
H64A H -0.1636 -0.2034 0.1260 0.086 Uiso 1 1 calc R U
H64B H -0.1147 -0.1865 0.1243 0.086 Uiso 1 1 calc R U
O1 O -0.1191(3) 0.0834(4) 0.0121(3) 0.088(3) Uiso 1 1 d . .
N60 N -0.1485(3) 0.0610(4) 0.0276(3) 0.059(2) Uiso 1 1 d . .
O2 O -0.1865(5) 0.0791(6) 0.0235(4) 0.122(4) Uiso 1 1 d . .
O3 O -0.1443(4) 0.0226(5) 0.0514(4) 0.115(4) Uiso 1 1 d . .
C67 C -0.1182(5) -0.0464(8) 0.4041(4) 0.093(5) Uani 1 1 d . .
H67A H -0.1103 -0.0104 0.4145 0.140 Uiso 1 1 calc R U
H67B H -0.1008 -0.0554 0.3826 0.140 Uiso 1 1 calc R U
H67C H -0.1131 -0.0731 0.4255 0.140 Uiso 1 1 calc R U
C66 C -0.3098(4) 0.1452(7) 0.2366(5) 0.094(5) Uani 1 1 d . .
H66A H -0.2881 0.1458 0.2598 0.141 Uiso 1 1 calc R U
H66B H -0.3210 0.1084 0.2325 0.141 Uiso 1 1 calc R U
H66C H -0.3332 0.1699 0.2410 0.141 Uiso 1 1 calc R U
C68 C -0.0155(7) 0.5205(6) 0.1885(5) 0.105(6) Uani 1 1 d . .
H68A H 0.0109 0.4990 0.1897 0.157 Uiso 1 1 calc R U
H68B H -0.0339 0.5063 0.2077 0.157 Uiso 1 1 calc R U
H68C H -0.0082 0.5582 0.1950 0.157 Uiso 1 1 calc R U
N65 N -0.2305(3) 0.2989(4) 0.0935(3) 0.052(2) Uiso 1 1 d . .
O4 O -0.2000(4) 0.3317(5) 0.0913(4) 0.118(4) Uiso 1 1 d . .
O5 O -0.2348(5) 0.2723(7) 0.1239(5) 0.143(5) Uiso 1 1 d . .
O6 O -0.2582(5) 0.2976(7) 0.0654(5) 0.146(5) Uiso 1 1 d . .
C69 C -0.0113(7) 0.5393(5) 0.1195(5) 0.104(6) Uani 1 1 d . .
H69A H 0.0156 0.5188 0.1215 0.156 Uiso 1 1 calc R U
H69B H -0.0052 0.5773 0.1259 0.156 Uiso 1 1 calc R U
H69C H -0.0257 0.5366 0.0923 0.156 Uiso 1 1 calc R U
C70 C 0.1780(6) 0.3321(8) 0.0488(6) 0.107(5) Uani 1 1 d . U
H70A H 0.2031 0.3101 0.0595 0.129 Uiso 1 1 calc R U
H70B H 0.1822 0.3410 0.0210 0.129 Uiso 1 1 calc R U
C74 C -0.2211(5) 0.0096(9) 0.4153(4) 0.107(6) Uani 1 1 d . .
H74A H -0.2289 0.0286 0.4393 0.128 Uiso 1 1 calc R U
H74B H -0.2450 -0.0151 0.4060 0.128 Uiso 1 1 calc R U
C72 C -0.1789(6) -0.1007(9) 0.3726(7) 0.157(12) Uani 1 1 d . .
H72A H -0.2094 -0.1002 0.3625 0.235 Uiso 1 1 calc R U
H72B H -0.1740 -0.1273 0.3942 0.235 Uiso 1 1 calc R U
H72C H -0.1619 -0.1107 0.3510 0.235 Uiso 1 1 calc R U
C78 C 0.1289(6) 0.4464(7) 0.0818(6) 0.125(8) Uani 1 1 d . .
H78A H 0.1174 0.4457 0.0536 0.187 Uiso 1 1 calc R U
H78B H 0.1516 0.4738 0.0859 0.187 Uiso 1 1 calc R U
H78C H 0.1058 0.4554 0.0980 0.187 Uiso 1 1 calc R U
C81 C -0.1983(4) 0.1022(7) 0.4006(4) 0.090(5) Uani 1 1 d . .
H81A H -0.1952 0.1281 0.3791 0.135 Uiso 1 1 calc R U
H81B H -0.1701 0.0957 0.4156 0.135 Uiso 1 1 calc R U
H81C H -0.2179 0.1170 0.4185 0.135 Uiso 1 1 calc R U
C75 C -0.1463(5) 0.4401(7) 0.1540(8) 0.151(11) Uani 1 1 d . .
H75A H -0.1465 0.4012 0.1485 0.226 Uiso 1 1 calc R U
H75B H -0.1759 0.4537 0.1513 0.226 Uiso 1 1 calc R U
H75C H -0.1329 0.4467 0.1811 0.226 Uiso 1 1 calc R U
C76 C -0.1435(5) 0.4595(7) 0.0830(8) 0.149(11) Uani 1 1 d . .
H76A H -0.1278 0.4787 0.0637 0.224 Uiso 1 1 calc R U
H76B H -0.1730 0.4732 0.0812 0.224 Uiso 1 1 calc R U
H76C H -0.1440 0.4207 0.0770 0.224 Uiso 1 1 calc R U
C79 C -0.1441(7) -0.1896(7) 0.2436(7) 0.146(9) Uani 1 1 d . U
H79A H -0.1362 -0.1688 0.2680 0.219 Uiso 1 1 calc R U
H79B H -0.1383 -0.2280 0.2488 0.219 Uiso 1 1 calc R U
H79C H -0.1747 -0.1845 0.2348 0.219 Uiso 1 1 calc R U
C77 C 0.1190(6) 0.2917(8) 0.0047(5) 0.107(5) Uani 1 1 d . U
H77A H 0.1101 0.3277 -0.0051 0.161 Uiso 1 1 calc R U
H77B H 0.0938 0.2682 0.0041 0.161 Uiso 1 1 calc R U
H77C H 0.1393 0.2764 -0.0124 0.161 Uiso 1 1 calc R U
C73 C -0.1851(8) -0.0196(10) 0.4252(8) 0.147(8) Uani 1 1 d . U
H73A H -0.1914 -0.0486 0.4439 0.177 Uiso 1 1 calc R U
H73B H -0.1629 0.0042 0.4393 0.177 Uiso 1 1 calc R U
C83 C 0.1812(7) 0.3774(9) 0.0682(6) 0.122(6) Uani 1 1 d . U
H83A H 0.1832 0.4067 0.0486 0.146 Uiso 1 1 calc R U
H83B H 0.2088 0.3768 0.0856 0.146 Uiso 1 1 calc R U
C84 C -0.1292(10) -0.2032(7) 0.1759(6) 0.188(14) Uani 1 1 d . .
H84A H -0.1048 -0.2282 0.1738 0.226 Uiso 1 1 calc R U
H84B H -0.1538 -0.2258 0.1817 0.226 Uiso 1 1 calc R U
N75 N -0.2410(6) 0.2495(8) 0.3290(6) 0.114(5) Uiso 1 1 d . .
O8 O -0.2523(6) 0.2028(8) 0.3227(5) 0.159(6) Uiso 1 1 d . .
O7 O -0.2317(9) 0.2851(11) 0.3009(8) 0.247(11) Uiso 1 1 d . .
O11 O -0.2350(7) 0.2690(9) 0.3615(7) 0.189(7) Uiso 1 1 d . .
O16 O -0.2327(3) -0.0204(4) 0.0566(3) 0.081(3) Uiso 1 1 d . .
O17 O 0.0686(3) 0.3075(4) -0.0872(3) 0.086(3) Uiso 1 1 d . .
O18 O 0.0656(3) 0.2000(4) -0.0648(3) 0.077(2) Uiso 1 1 d . .
O19 O -0.0194(3) -0.1409(4) 0.1287(3) 0.085(3) Uiso 1 1 d . .
O20 O -0.2620(4) -0.0570(5) 0.3072(4) 0.105(3) Uiso 1 1 d . .
O21 O 0.2012(4) 0.4183(5) -0.0362(4) 0.115(4) Uiso 1 1 d . .
O22 O -0.1912(4) 0.4798(5) -0.0112(4) 0.101(3) Uiso 1 1 d . .
O23 O -0.2631(4) 0.1000(5) -0.0203(4) 0.102(3) Uiso 1 1 d . .
O24 O 0.1530(4) 0.3438(5) -0.0899(4) 0.106(3) Uiso 1 1 d . .
O25 O -0.2154(5) 0.1084(6) 0.5077(4) 0.126(4) Uiso 1 1 d . .
O26 O -0.3383(5) 0.1533(6) 0.3297(4) 0.132(5) Uiso 1 1 d . .
O28 O -0.3930(6) 0.2802(8) 0.1591(6) 0.173(6) Uiso 1 1 d . .
O29 O -0.4421(6) 0.1745(8) 0.1825(6) 0.175(7) Uiso 1 1 d . .
O30 O -0.1167(6) -0.1306(8) 0.0011(6) 0.174(6) Uiso 1 1 d . .
O31 O -0.0840(6) -0.3304(7) 0.2284(5) 0.168(6) Uiso 1 1 d . .
O32 O -0.0325(5) 0.6860(7) 0.1678(5) 0.148(5) Uiso 1 1 d . .
O34 O -0.2822(5) 0.2312(7) 0.4251(5) 0.156(6) Uiso 1 1 d . .
C101 C -0.0769(12) 0.5510(15) 0.1385(11) 0.209(13) Uiso 1 1 d . .
Pd1 Pd 0.09924(2) 0.33337(3) 0.08279(2) 0.03235(17) Uani 1 1 d . .
Pd2 Pd -0.24159(2) 0.11092(3) 0.18678(2) 0.03192(17) Uani 1 1 d . .
Pd3 Pd -0.13704(2) -0.09159(3) 0.19439(2) 0.02907(16) Uani 1 1 d . .
Pd4 Pd -0.07419(2) 0.25070(3) 0.02122(2) 0.02544(15) Uani 1 1 d . .
Pd5 Pd -0.05884(2) 0.43937(3) 0.12919(3) 0.0426(2) Uani 1 1 d . .
Pd6 Pd -0.17789(2) 0.01325(4) 0.34418(2) 0.0426(2) Uani 1 1 d . .
N6 N 0.0165(2) 0.2871(3) 0.04452(19) 0.0262(14) Uani 1 1 d . .
N19 N 0.0593(2) 0.3707(3) 0.1185(2) 0.0315(15) Uani 1 1 d . .
N11 N -0.1229(2) -0.0598(3) 0.2514(2) 0.0296(15) Uani 1 1 d . .
N2 N -0.1563(2) -0.0144(3) 0.17658(19) 0.0277(14) Uani 1 1 d . .
N20 N 0.0609(2) 0.3594(3) 0.15874(18) 0.0284(15) Uani 1 1 d . .
N16 N -0.1825(2) 0.1426(3) 0.2594(2) 0.0366(18) Uani 1 1 d . .
N31 N -0.1380(2) 0.2558(3) -0.0041(2) 0.0368(17) Uani 1 1 d . .
N1 N -0.1290(2) 0.0234(3) 0.16415(19) 0.0304(15) Uani 1 1 d . .
N25 N -0.0788(2) 0.3637(3) 0.1097(2) 0.0309(15) Uani 1 1 d . .
N10 N -0.1571(2) -0.0511(3) 0.2728(2) 0.0364(17) Uani 1 1 d . .
N9 N -0.1406(2) -0.0247(3) 0.3054(2) 0.0356(17) Uani 1 1 d . .
C19 C -0.1331(3) 0.1478(4) 0.3236(2) 0.036(2) Uani 1 1 d . .
N8 N 0.0040(2) 0.2082(3) 0.0744(2) 0.0315(16) Uani 1 1 d . .
N14 N -0.2135(2) 0.1072(3) 0.2445(2) 0.0334(16) Uani 1 1 d . .
N26 N -0.0744(2) 0.3462(3) 0.0731(2) 0.0323(16) Uani 1 1 d . .
N3 N -0.1943(2) 0.0061(3) 0.18297(19) 0.0296(15) Uani 1 1 d . .
N36 N -0.2706(3) 0.1141(3) 0.1279(2) 0.045(2) Uani 1 1 d . .
N23 N -0.08500(19) 0.2926(3) 0.0726(2) 0.0273(14) Uani 1 1 d . .
N41 N -0.1525(2) -0.1232(3) 0.1378(2) 0.0409(18) Uani 1 1 d . .
N7 N -0.0110(2) 0.2464(3) 0.04640(19) 0.0287(15) Uani 1 1 d . .
C7 C -0.1372(2) 0.1235(3) 0.1497(2) 0.0272(17) Uani 1 1 d . .
N21 N 0.0249(2) 0.3990(3) 0.1046(2) 0.0318(15) Uani 1 1 d . .
C2 C -0.1087(2) 0.2247(3) 0.1226(2) 0.0261(16) Uani 1 1 d . .
N18 N 0.0027(2) 0.4072(3) 0.1367(2) 0.0295(15) Uani 1 1 d . .
N17 N -0.1883(2) 0.0737(3) 0.3013(2) 0.0331(16) Uani 1 1 d . .
N5 N 0.05120(19) 0.2760(3) 0.07162(18) 0.0279(15) Uani 1 1 d . .
C4 C -0.1105(3) 0.1262(4) 0.1178(2) 0.0306(18) Uani 1 1 d . .
H4 H -0.1022 0.0938 0.1056 0.037 Uiso 1 1 calc R U
N24 N -0.0911(2) 0.3235(3) 0.1337(2) 0.0317(15) Uani 1 1 d . .
C18 C -0.1671(3) 0.1217(4) 0.2949(2) 0.035(2) Uani 1 1 d . .
N4 N -0.1925(2) 0.0596(3) 0.17362(19) 0.0264(14) Uani 1 1 d . .
C8 C -0.1528(3) 0.0694(3) 0.1623(2) 0.0271(17) Uani 1 1 d . .
N12 N -0.0972(2) -0.0145(3) 0.3067(2) 0.0316(15) Uani 1 1 d . .
C3 C -0.0967(3) 0.1762(3) 0.1046(2) 0.0297(17) Uani 1 1 d . .
H3 H -0.0791 0.1776 0.0834 0.036 Uiso 1 1 calc R U
N30 N -0.0620(2) 0.2118(4) -0.0308(2) 0.0418(19) Uani 1 1 d . .
C10 C 0.0115(3) 0.3816(3) 0.2105(3) 0.0313(18) Uani 1 1 d . .
C9 C 0.0249(3) 0.3831(3) 0.1693(2) 0.0263(16) Uani 1 1 d . .
C16 C -0.0077(3) -0.0374(4) 0.2907(3) 0.0356(19) Uani 1 1 d . .
H16 H -0.0128 -0.0379 0.3179 0.043 Uiso 1 1 calc R U
C1 C -0.0951(2) 0.2788(3) 0.1092(2) 0.0246(16) Uani 1 1 d . .
C15 C -0.0425(3) -0.0372(3) 0.2600(2) 0.0298(17) Uani 1 1 d . .
C40 C 0.0425(3) 0.2281(4) 0.0895(2) 0.0334(19) Uani 1 1 d . .
C5 C -0.1485(3) 0.1725(4) 0.1675(3) 0.036(2) Uani 1 1 d . .
H5 H -0.1659 0.1714 0.1888 0.043 Uiso 1 1 calc R U
N43 N -0.2158(3) 0.0505(5) 0.3833(2) 0.059(3) Uani 1 1 d . .
C20 C -0.1296(3) 0.2044(5) 0.3230(3) 0.047(2) Uani 1 1 d . .
H20 H -0.1476 0.2248 0.3041 0.056 Uiso 1 1 calc R U
N37 N -0.2896(3) 0.1630(4) 0.2001(3) 0.061(3) Uani 1 1 d . .
C41 C 0.0727(3) 0.1991(4) 0.1211(2) 0.036(2) Uani 1 1 d . .
C25 C -0.2935(4) 0.0604(5) 0.1206(3) 0.064(3) Uani 1 1 d . .
H25A H -0.3124 0.0541 0.1413 0.096 Uiso 1 1 calc R U
H25B H -0.2722 0.0312 0.1212 0.096 Uiso 1 1 calc R U
H25C H -0.3106 0.0610 0.0944 0.096 Uiso 1 1 calc R U
N15 N -0.2172(2) 0.0654(3) 0.2688(2) 0.0337(17) Uani 1 1 d . .
C21 C -0.0989(4) 0.2313(5) 0.3508(3) 0.054(3) Uani 1 1 d . .
H21 H -0.0961 0.2695 0.3505 0.065 Uiso 1 1 calc R U
N33 N 0.1404(3) 0.2960(5) 0.0468(2) 0.056(3) Uani 1 1 d . .
C6 C -0.1348(3) 0.2224(4) 0.1544(3) 0.041(2) Uani 1 1 d . .
H6 H -0.1429 0.2548 0.1667 0.049 Uiso 1 1 calc R U
C14 C -0.0872(3) -0.0372(3) 0.2719(2) 0.0277(17) Uani 1 1 d . .
C27 C -0.2714(4) 0.2190(5) 0.2054(4) 0.078(4) Uani 1 1 d . .
H27A H -0.2588 0.2297 0.1812 0.117 Uiso 1 1 calc R U
H27B H -0.2491 0.2196 0.2282 0.117 Uiso 1 1 calc R U
H27C H -0.2943 0.2444 0.2101 0.117 Uiso 1 1 calc R U
N40 N -0.1176(3) -0.1700(3) 0.2110(3) 0.052(2) Uani 1 1 d . .
C17 C 0.0344(3) -0.0370(4) 0.2803(3) 0.036(2) Uani 1 1 d . .
H17 H 0.0579 -0.0366 0.3006 0.043 Uiso 1 1 calc R U
C12 C 0.0431(3) 0.3805(4) 0.2430(3) 0.043(2) Uani 1 1 d . .
H12 H 0.0725 0.3796 0.2386 0.052 Uiso 1 1 calc R U
C24 C -0.3249(4) 0.1609(6) 0.1648(4) 0.078(4) Uani 1 1 d . .
H24A H -0.3430 0.1284 0.1669 0.093 Uiso 1 1 calc R U
H24B H -0.3435 0.1933 0.1651 0.093 Uiso 1 1 calc R U
C26 C -0.2421(4) 0.1247(6) 0.0976(3) 0.064(3) Uani 1 1 d . .
H26A H -0.2276 0.1594 0.1030 0.096 Uiso 1 1 calc R U
H26B H -0.2590 0.1260 0.0713 0.096 Uiso 1 1 calc R U
H26C H -0.2207 0.0958 0.0979 0.096 Uiso 1 1 calc R U
C23 C -0.3043(4) 0.1591(6) 0.1270(4) 0.073(4) Uani 1 1 d . .
H23A H -0.2905 0.1943 0.1228 0.088 Uiso 1 1 calc R U
H23B H -0.3267 0.1529 0.1043 0.088 Uiso 1 1 calc R U
C42 C 0.0751(3) 0.1438(4) 0.1214(3) 0.040(2) Uani 1 1 d . .
H42 H 0.0569 0.1233 0.1027 0.048 Uiso 1 1 calc R U
N42 N -0.1657(4) -0.0468(6) 0.3878(3) 0.080(4) Uani 1 1 d . .
C22 C -0.1047(3) 0.1174(4) 0.3506(3) 0.042(2) Uani 1 1 d . .
H22 H -0.1057 0.0790 0.3499 0.050 Uiso 1 1 calc R U
C11 C -0.0318(3) 0.3807(4) 0.2177(3) 0.043(2) Uani 1 1 d . .
H11 H -0.0537 0.3803 0.1959 0.052 Uiso 1 1 calc R U

loop_
_atom_site_aniso_label
_atom_site_aniso_U_11
_atom_site_aniso_U_22
_atom_site_aniso_U_33
_atom_site_aniso_U_23
_atom_site_aniso_U_13
_atom_site_aniso_U_12
N50 0.030(4) 0.035(5) 0.142(10) -0.012(5) -0.003(5) 0.012(4)
N51 0.035(5) 0.027(4) 0.145(11) -0.012(6) 0.000(6) 0.010(4)
N45 0.035(4) 0.098(8) 0.037(4) -0.017(5) 0.013(4) -0.035(5)
C50 0.037(6) 0.088(9) 0.045(6) -0.003(6) -0.013(5) -0.006(6)
C51 0.025(5) 0.116(10) 0.033(5) -0.014(6) -0.015(4) 0.000(6)
C52 0.053(7) 0.119(11) 0.035(5) 0.018(6) 0.018(5) 0.004(7)
C53 0.029(5) 0.080(8) 0.050(6) -0.002(5) -0.007(4) -0.006(5)
C57 0.066(7) 0.065(7) 0.029(5) 0.000(5) 0.017(5) -0.001(6)
C58 0.038(6) 0.103(10) 0.043(6) -0.014(6) -0.009(5) -0.026(6)
C56 0.040(5) 0.072(7) 0.044(6) -0.018(5) 0.007(4) 0.006(5)
C55 0.044(6) 0.062(7) 0.082(8) 0.015(6) -0.018(6) 0.020(5)
C59 0.041(6) 0.142(14) 0.077(9) -0.068(9) 0.002(6) -0.011(7)
C61 0.058(8) 0.113(12) 0.092(10) -0.037(9) 0.049(8) -0.006(8)
C60 0.030(6) 0.172(16) 0.060(7) -0.016(9) 0.017(5) -0.010(7)
C63 0.068(8) 0.045(7) 0.108(11) 0.028(7) -0.014(7) 0.000(6)
C62 0.044(7) 0.035(6) 0.212(19) -0.027(9) -0.012(9) 0.010(5)
C64 0.116(11) 0.042(6) 0.061(8) -0.016(6) 0.020(7) -0.010(7)
C67 0.078(9) 0.156(15) 0.040(7) 0.018(8) -0.023(6) 0.020(10)
C66 0.035(6) 0.137(14) 0.111(12) -0.054(11) 0.016(7) 0.012(7)
C68 0.175(18) 0.048(8) 0.091(11) -0.037(7) 0.010(11) -0.031(9)
C69 0.175(17) 0.046(7) 0.081(10) 0.013(7) -0.023(10) -0.054(10)
C70 0.107(5) 0.107(5) 0.107(5) 0.0000(9) 0.0125(11) -0.0001(9)
C74 0.076(9) 0.21(2) 0.039(7) 0.033(9) 0.036(7) 0.004(11)
C72 0.095(13) 0.18(2) 0.18(2) 0.147(18) -0.051(13) -0.068(13)
C78 0.114(13) 0.110(13) 0.135(15) 0.071(11) -0.058(11) -0.091(11)
C81 0.062(8) 0.142(14) 0.072(9) -0.041(9) 0.035(7) -0.016(9)
C75 0.086(11) 0.093(12) 0.30(3) 0.077(16) 0.118(16) 0.048(10)
C76 0.047(8) 0.105(13) 0.28(3) -0.083(16) -0.065(12) 0.045(9)
C79 0.145(17) 0.070(10) 0.24(2) 0.082(13) 0.114(17) -0.003(10)
C77 0.107(6) 0.109(6) 0.106(6) -0.0010(18) 0.0125(19) 0.0017(18)
C73 0.147(8) 0.147(8) 0.147(8) 0.0002(9) 0.0166(13) 0.0000(9)
C83 0.122(6) 0.122(6) 0.122(6) -0.0005(9) 0.0140(11) -0.0006(9)
C84 0.34(4) 0.076(12) 0.113(15) -0.054(11) -0.116(19) 0.090(17)
Pd1 0.0171(3) 0.0598(4) 0.0207(3) -0.0051(3) 0.0046(2) -0.0079(3)
Pd2 0.0210(3) 0.0476(4) 0.0260(3) -0.0096(3) -0.0026(2) -0.0019(3)
Pd3 0.0260(3) 0.0310(3) 0.0306(3) 0.0004(3) 0.0050(2) -0.0107(3)
Pd4 0.0181(3) 0.0341(3) 0.0229(3) 0.0080(2) -0.0031(2) -0.0017(2)
Pd5 0.0289(4) 0.0243(3) 0.0733(5) -0.0009(3) -0.0001(3) 0.0063(3)
Pd6 0.0295(4) 0.0794(6) 0.0199(3) 0.0054(3) 0.0070(3) -0.0109(3)
N6 0.019(3) 0.034(4) 0.025(3) 0.006(3) -0.003(3) -0.007(3)
N19 0.026(3) 0.042(4) 0.028(4) 0.003(3) 0.008(3) -0.002(3)
N11 0.029(4) 0.034(4) 0.026(3) 0.004(3) 0.004(3) -0.012(3)
N2 0.022(3) 0.037(4) 0.024(3) 0.001(3) 0.003(3) -0.011(3)
N20 0.030(4) 0.039(4) 0.018(3) 0.009(3) 0.009(3) 0.004(3)
N16 0.027(4) 0.059(5) 0.023(3) -0.014(3) 0.000(3) -0.025(3)
N31 0.022(3) 0.049(5) 0.036(4) 0.005(3) -0.012(3) 0.004(3)
N1 0.028(3) 0.043(4) 0.021(3) -0.002(3) 0.006(3) -0.013(3)
N25 0.018(3) 0.028(4) 0.046(4) 0.005(3) 0.002(3) 0.003(3)
N10 0.030(4) 0.048(4) 0.031(4) 0.010(3) 0.005(3) -0.015(3)
N9 0.033(4) 0.046(4) 0.029(4) 0.004(3) 0.008(3) -0.008(3)
C19 0.022(4) 0.061(6) 0.026(4) -0.009(4) 0.005(3) -0.009(4)
N8 0.024(3) 0.042(4) 0.029(4) 0.012(3) 0.002(3) 0.001(3)
N14 0.019(3) 0.054(5) 0.029(4) -0.015(3) 0.006(3) -0.010(3)
N26 0.025(3) 0.028(4) 0.043(4) 0.011(3) -0.001(3) 0.000(3)
N3 0.020(3) 0.047(4) 0.023(3) 0.004(3) 0.004(3) -0.008(3)
N36 0.039(4) 0.056(5) 0.037(4) -0.009(4) -0.014(3) 0.001(4)
N23 0.014(3) 0.030(4) 0.036(4) 0.005(3) -0.002(3) 0.001(3)
N41 0.030(4) 0.051(5) 0.042(4) -0.019(4) 0.003(3) -0.009(3)
N7 0.023(3) 0.043(4) 0.019(3) 0.010(3) -0.004(3) 0.001(3)
C7 0.019(4) 0.041(5) 0.021(4) 0.002(3) 0.001(3) -0.011(3)
N21 0.031(4) 0.032(4) 0.033(4) 0.012(3) 0.004(3) -0.001(3)
C2 0.019(4) 0.033(4) 0.025(4) -0.001(3) -0.002(3) 0.002(3)
N18 0.026(3) 0.025(3) 0.039(4) 0.008(3) 0.008(3) 0.007(3)
N17 0.021(3) 0.055(5) 0.024(3) -0.008(3) 0.006(3) -0.012(3)
N5 0.014(3) 0.050(4) 0.019(3) 0.006(3) -0.002(2) 0.001(3)
C4 0.030(4) 0.038(5) 0.024(4) -0.003(3) 0.004(3) 0.001(4)
N24 0.026(3) 0.032(4) 0.037(4) -0.001(3) 0.001(3) 0.002(3)
C18 0.020(4) 0.064(6) 0.021(4) -0.015(4) 0.006(3) -0.011(4)
N4 0.021(3) 0.036(4) 0.022(3) 0.004(3) 0.002(3) -0.005(3)
C8 0.027(4) 0.033(4) 0.021(4) 0.003(3) -0.003(3) -0.001(3)
N12 0.026(3) 0.041(4) 0.028(4) 0.006(3) 0.006(3) -0.008(3)
C3 0.028(4) 0.035(5) 0.027(4) 0.006(3) 0.004(3) 0.000(3)
N30 0.031(4) 0.071(6) 0.023(3) 0.000(4) 0.002(3) -0.004(4)
C10 0.030(4) 0.031(4) 0.035(4) 0.003(3) 0.009(3) 0.006(3)
C9 0.027(4) 0.022(4) 0.029(4) 0.006(3) 0.001(3) -0.001(3)
C16 0.040(5) 0.042(5) 0.025(4) -0.002(4) 0.003(4) 0.003(4)
C1 0.015(3) 0.028(4) 0.031(4) -0.003(3) 0.001(3) -0.003(3)
C15 0.028(4) 0.029(4) 0.032(4) 0.005(3) -0.001(3) -0.004(3)
C40 0.025(4) 0.052(5) 0.023(4) 0.005(4) 0.001(3) 0.015(4)
C5 0.038(5) 0.038(5) 0.034(4) 0.001(4) 0.019(4) -0.002(4)
N43 0.044(5) 0.107(8) 0.030(4) -0.009(5) 0.019(4) -0.011(5)
C20 0.042(5) 0.067(7) 0.027(4) 0.004(4) -0.008(4) -0.025(5)
N37 0.039(5) 0.083(7) 0.060(6) -0.031(5) 0.002(4) 0.017(5)
C41 0.026(4) 0.054(6) 0.027(4) 0.007(4) -0.003(3) 0.015(4)
C25 0.061(7) 0.070(8) 0.053(6) -0.018(6) -0.026(5) -0.016(6)
N15 0.024(3) 0.052(5) 0.026(3) -0.006(3) 0.006(3) -0.020(3)
C21 0.063(7) 0.060(7) 0.036(5) 0.003(5) -0.016(5) -0.032(6)
N33 0.029(4) 0.105(8) 0.037(4) -0.022(5) 0.019(3) -0.007(5)
C6 0.051(6) 0.038(5) 0.037(5) -0.003(4) 0.017(4) 0.002(4)
C14 0.028(4) 0.029(4) 0.026(4) 0.007(3) 0.003(3) -0.008(3)
C27 0.062(8) 0.076(9) 0.089(9) -0.043(7) -0.024(7) 0.029(7)
N40 0.071(6) 0.025(4) 0.058(5) -0.002(4) 0.004(5) -0.003(4)
C17 0.021(4) 0.052(5) 0.036(5) 0.002(4) 0.002(3) 0.010(4)
C12 0.027(4) 0.070(7) 0.036(5) 0.013(5) 0.018(4) 0.012(4)
C24 0.046(7) 0.088(10) 0.094(10) -0.033(8) -0.014(7) 0.016(6)
C26 0.078(8) 0.083(9) 0.028(5) 0.009(5) -0.009(5) -0.002(7)
C23 0.055(7) 0.075(8) 0.080(9) 0.000(7) -0.039(7) 0.017(6)
C42 0.023(4) 0.058(6) 0.038(5) 0.018(4) -0.005(4) -0.005(4)
N42 0.070(7) 0.131(11) 0.045(5) 0.040(6) 0.034(5) 0.011(7)
C22 0.026(4) 0.059(6) 0.040(5) -0.022(4) -0.001(4) -0.003(4)
C11 0.029(5) 0.075(7) 0.027(4) -0.009(4) 0.011(4) -0.007(4)

loop_
_atom_type_symbol
_atom_type_description
_atom_type_scat_dispersion_real
_atom_type_scat_dispersion_imag
_atom_type_scat_source
C C 0.0033 0.0016 'International Tables Vol C Tables 4.2.6.8 and 6.1.1.4'
H H 0.0000 0.0000 'International Tables Vol C Tables 4.2.6.8 and 6.1.1.4'
N N 0.0061 0.0033 'International Tables Vol C Tables 4.2.6.8 and 6.1.1.4'
O O 0.0106 0.0060 'International Tables Vol C Tables 4.2.6.8 and 6.1.1.4'
Pd Pd -0.9988 1.0072 'International Tables Vol C Tables 4.2.6.8 and 6.1.1.4'

loop_
_geom_angle_atom_site_label_1
_geom_angle_atom_site_label_2
_geom_angle_atom_site_label_3
_geom_angle
_geom_angle_site_symmetry_1
_geom_angle_site_symmetry_3
C75 N50 C62 111.8(13) . .
C75 N50 C76 108.7(15) . .
C62 N50 C76 108.7(12) . .
C75 N50 Pd5 110.2(9) . .
C62 N50 Pd5 107.5(7) . .
C76 N50 Pd5 109.9(8) . .
C101 N51 C69 101.1(18) . .
C101 N51 C68 117.3(18) . .
C69 N51 C68 108.4(11) . .
C101 N51 Pd5 104.9(16) . .
C69 N51 Pd5 109.9(9) . .
C68 N51 Pd5 114.3(8) . .
C78 N45 C58 109.8(11) . .
C78 N45 C83 110.6(13) . .
C58 N45 C83 110.0(11) . .
C78 N45 Pd1 110.0(7) . .
C58 N45 Pd1 111.3(7) . .
C83 N45 Pd1 105.2(10) . .
C51 C50 N31 110.5(8) . .
C50 C51 N30 110.0(9) . .
C101 C62 N50 115.7(18) . .
C84 C64 N41 116.8(11) . .
O1 N60 O3 126.0(12) . .
O1 N60 O2 122.0(12) . .
O3 N60 O2 111.8(12) . .
O6 N65 O5 120.0(14) . .
O6 N65 O4 116.9(13) . .
O5 N65 O4 122.8(13) . .
C83 C70 N33 124.3(18) . .
C73 C74 N43 112.4(15) . .
C74 C73 N42 114.1(19) . .
C70 C83 N45 119.5(19) . .
C64 C84 N40 122.5(15) . .
O11 N75 O8 124(2) . .
O11 N75 O7 111(2) . .
O8 N75 O7 125(2) . .
C62 C101 N51 122(3) . .
N19 Pd1 N5 86.4(3) . .
N19 Pd1 N33 179.3(3) . .
N5 Pd1 N33 94.3(3) . .
N19 Pd1 N45 92.8(3) . .
N5 Pd1 N45 178.6(4) . .
N33 Pd1 N45 86.5(4) . .
N14 Pd2 N37 93.8(3) . .
N14 Pd2 N4 85.8(3) . .
N37 Pd2 N4 179.0(3) . .
N14 Pd2 N36 179.5(3) . .
N37 Pd2 N36 86.3(4) . .
N4 Pd2 N36 94.2(3) . .
N2 Pd3 N11 86.9(3) . .
N2 Pd3 N41 92.8(3) . .
N11 Pd3 N41 178.8(3) . .
N2 Pd3 N40 178.7(3) . .
N11 Pd3 N40 94.4(3) . .
N41 Pd3 N40 85.9(3) . .
N30 Pd4 N7 93.8(3) . .
N30 Pd4 N23 177.5(3) . .
N7 Pd4 N23 85.4(3) . .
N30 Pd4 N31 86.6(3) . .
N7 Pd4 N31 179.5(3) . .
N23 Pd4 N31 94.2(3) . .
N25 Pd5 N18 86.3(3) . .
N25 Pd5 N50 92.6(3) . .
N18 Pd5 N50 176.3(4) . .
N25 Pd5 N51 178.0(4) . .
N18 Pd5 N51 94.3(3) . .
N50 Pd5 N51 86.9(3) . .
N9 Pd6 N42 93.0(4) . .
N9 Pd6 N17 86.6(3) . .
N42 Pd6 N17 178.4(4) . .
N9 Pd6 N43 179.3(4) . .
N42 Pd6 N43 86.5(4) . .
N17 Pd6 N43 93.9(3) . .
N7 N6 N5 106.6(6) . .
N21 N19 N20 113.0(6) . .
N21 N19 Pd1 123.7(5) . .
N20 N19 Pd1 122.1(5) . .
C14 N11 N10 108.1(7) . .
C14 N11 Pd3 134.4(5) . .
N10 N11 Pd3 116.7(5) . .
N3 N2 N1 113.1(7) . .
N3 N2 Pd3 122.7(5) . .
N1 N2 Pd3 123.2(5) . .
C9 N20 N19 103.5(6) . .
C18 N16 N14 104.7(7) . .
C55 N31 C53 110.0(8) . .
C55 N31 C50 107.5(8) . .
C53 N31 C50 111.2(8) . .
C55 N31 Pd4 112.3(6) . .
C53 N31 Pd4 110.7(5) . .
C50 N31 Pd4 105.0(6) . .
C8 N1 N2 103.2(6) . .
N26 N25 N24 112.4(7) . .
N26 N25 Pd5 122.2(5) . .
N24 N25 Pd5 124.6(6) . .
N9 N10 N11 105.0(6) . .
N10 N9 N12 113.9(7) . .
N10 N9 Pd6 123.2(6) . .
N12 N9 Pd6 121.4(6) . .
C22 C19 C20 119.5(8) . .
C22 C19 C18 122.3(9) . .
C20 C19 C18 118.2(9) . .
C40 N8 N7 103.3(7) . .
N15 N14 N16 112.2(7) . .
N15 N14 Pd2 124.2(5) . .
N16 N14 Pd2 122.5(6) . .
N25 N26 N23 106.0(6) . .
N2 N3 N4 105.7(6) . .
C26 N36 C25 111.0(9) . .
C26 N36 C23 109.2(10) . .
C25 N36 C23 108.6(9) . .
C26 N36 Pd2 116.2(6) . .
C25 N36 Pd2 105.6(6) . .
C23 N36 Pd2 105.8(6) . .
C1 N23 N26 108.3(7) . .
C1 N23 Pd4 135.4(5) . .
N26 N23 Pd4 115.6(5) . .
C57 N41 C59 109.8(10) . .
C57 N41 C64 109.4(8) . .
C59 N41 C64 108.6(10) . .
C57 N41 Pd3 112.2(6) . .
C59 N41 Pd3 109.8(6) . .
C64 N41 Pd3 107.0(7) . .
N6 N7 N8 112.2(6) . .
N6 N7 Pd4 122.4(5) . .
N8 N7 Pd4 123.6(5) . .
C5 C7 C4 118.3(7) . .
C5 C7 C8 122.5(7) . .
C4 C7 C8 119.2(7) . .
N19 N21 N18 105.2(6) . .
C3 C2 C6 119.6(8) . .
C3 C2 C1 122.2(7) . .
C6 C2 C1 118.2(7) . .
C9 N18 N21 108.3(6) . .
C9 N18 Pd5 130.3(5) . .
N21 N18 Pd5 120.5(5) . .
N15 N17 C18 106.8(7) . .
N15 N17 Pd6 119.6(5) . .
C18 N17 Pd6 133.0(5) . .
N6 N5 C40 106.5(6) . .
N6 N5 Pd1 119.4(5) . .
C40 N5 Pd1 133.5(5) . .
C3 C4 C7 120.5(8) . .
N25 N24 C1 104.1(7) . .
N16 C18 N17 109.8(7) . .
N16 C18 C19 124.5(8) . .
N17 C18 C19 125.7(8) . .
N3 N4 C8 107.5(6) . .
N3 N4 Pd2 119.5(5) . .
C8 N4 Pd2 132.2(6) . .
N1 C8 N4 110.6(7) . .
N1 C8 C7 124.4(7) . .
N4 C8 C7 125.0(7) . .
C14 N12 N9 102.6(6) . .
C4 C3 C2 120.3(7) . .
C52 N30 C56 109.0(8) . .
C52 N30 C51 111.1(8) . .
C56 N30 C51 107.4(8) . .
C52 N30 Pd4 109.9(7) . .
C56 N30 Pd4 114.0(6) . .
C51 N30 Pd4 105.5(6) . .
C12 C10 C11 118.6(8) . .
C12 C10 C9 118.7(7) . .
C11 C10 C9 122.6(8) . .
N20 C9 N18 110.0(7) . .
N20 C9 C10 124.2(7) . .
N18 C9 C10 125.8(7) . .
C17 C16 C15 119.0(8) . .
N23 C1 N24 109.2(7) . .
N23 C1 C2 127.3(7) . .
N24 C1 C2 123.4(7) . .
C16 C15 C17 119.9(8) . 2
C16 C15 C14 118.0(7) . .
C17 C15 C14 122.1(7) 2 .
N8 C40 N5 111.4(7) . .
N8 C40 C41 123.5(8) . .
N5 C40 C41 125.1(8) . .
C6 C5 C7 121.4(7) . .
C74 N43 C81 111.3(11) . .
C74 N43 C60 106.4(10) . .
C81 N43 C60 107.7(12) . .
C74 N43 Pd6 105.9(9) . .
C81 N43 Pd6 114.7(7) . .
C60 N43 Pd6 110.6(7) . .
C21 C20 C19 120.3(10) . .
C66 N37 C24 107.0(10) . .
C66 N37 C27 111.2(10) . .
C24 N37 C27 110.7(10) . .
C66 N37 Pd2 112.2(8) . .
C24 N37 Pd2 106.8(7) . .
C27 N37 Pd2 108.9(7) . .
C42 C41 C21 121.6(8) . 2
C42 C41 C40 120.3(8) . .
C21 C41 C40 118.1(9) 2 .
N14 N15 N17 106.5(6) . .
C20 C21 C41 118.1(10) . 2
C61 N33 C70 108.2(11) . .
C61 N33 C77 110.6(12) . .
C70 N33 C77 110.9(12) . .
C61 N33 Pd1 112.7(7) . .
C70 N33 Pd1 104.3(9) . .
C77 N33 Pd1 110.0(9) . .
C5 C6 C2 119.9(8) . .
N12 C14 N11 110.5(7) . .
N12 C14 C15 122.7(7) . .
N11 C14 C15 126.8(7) . .
C84 N40 C63 113.1(14) . .
C84 N40 C79 107.5(17) . .
C63 N40 C79 108.3(12) . .
C84 N40 Pd3 105.5(9) . .
C63 N40 Pd3 113.5(6) . .
C79 N40 Pd3 108.7(8) . .
C16 C17 C15 121.1(8) . 2
C10 C12 C11 120.4(8) . 2
C23 C24 N37 108.9(10) . .
C24 C23 N36 111.5(10) . .
C41 C42 C22 120.0(9) . 2
C72 N42 C67 110.7(13) . .
C72 N42 C73 122.5(15) . .
C67 N42 C73 98.8(13) . .
C72 N42 Pd6 112.1(9) . .
C67 N42 Pd6 110.0(9) . .
C73 N42 Pd6 101.6(12) . .
C42 C22 C19 120.3(10) 2 .
C10 C11 C12 120.9(9) . 2

loop_
_geom_bond_atom_site_label_1
_geom_bond_atom_site_label_2
_geom_bond_distance
_geom_bond_site_symmetry_2
N50 C75 1.470(19) .
N50 C62 1.481(14) .
N50 C76 1.49(2) .
N50 Pd5 2.037(8) .
N51 C101 1.43(4) .
N51 C69 1.415(19) .
N51 C68 1.476(19) .
N51 Pd5 2.054(9) .
N45 C78 1.444(19) .
N45 C58 1.463(13) .
N45 C83 1.47(2) .
N45 Pd1 2.055(8) .
C50 C51 1.437(16) .
C50 N31 1.500(13) .
C51 N30 1.522(11) .
C52 N30 1.454(13) .
C53 N31 1.467(13) .
C57 N41 1.459(12) .
C56 N30 1.472(13) .
C55 N31 1.480(13) .
C59 N41 1.491(13) .
C61 N33 1.426(18) .
C60 N43 1.490(15) .
C63 N40 1.442(15) .
C62 C101 1.39(4) .
C64 C84 1.31(2) .
C64 N41 1.477(14) .
O1 N60 1.214(13) .
N60 O3 1.215(14) .
N60 O2 1.242(15) .
C67 N42 1.497(17) .
C66 N37 1.479(18) .
N65 O6 1.185(16) .
N65 O5 1.214(16) .
N65 O4 1.237(14) .
C70 C83 1.27(2) .
C70 N33 1.443(19) .
C74 C73 1.32(3) .
C74 N43 1.472(17) .
C72 N42 1.44(3) .
C81 N43 1.453(17) .
C79 N40 1.499(17) .
C77 N33 1.477(18) .
C73 N42 1.57(3) .
C84 N40 1.423(17) .
N75 O11 1.17(2) .
N75 O8 1.19(2) .
N75 O7 1.32(3) .
Pd1 N19 2.007(7) .
Pd1 N5 2.030(7) .
Pd1 N33 2.044(8) .
Pd2 N14 2.007(7) .
Pd2 N37 2.025(8) .
Pd2 N4 2.037(7) .
Pd2 N36 2.050(7) .
Pd3 N2 2.029(7) .
Pd3 N11 2.038(7) .
Pd3 N41 2.030(7) .
Pd3 N40 2.047(8) .
Pd4 N30 2.033(7) .
Pd4 N7 2.027(6) .
Pd4 N23 2.038(7) .
Pd4 N31 2.046(6) .
Pd5 N25 2.016(7) .
Pd5 N18 2.032(6) .
Pd6 N9 2.031(7) .
Pd6 N42 2.054(10) .
Pd6 N17 2.038(8) .
Pd6 N43 2.046(8) .
N6 N7 1.303(9) .
N6 N5 1.341(8) .
N19 N21 1.301(10) .
N19 N20 1.356(9) .
N11 C14 1.340(10) .
N11 N10 1.347(10) .
N2 N3 1.305(9) .
N2 N1 1.337(9) .
N20 C9 1.324(10) .
N16 C18 1.316(11) .
N16 N14 1.334(9) .
N1 C8 1.330(11) .
N25 N26 1.304(10) .
N25 N24 1.335(10) .
N10 N9 1.308(10) .
N9 N12 1.350(9) .
C19 C22 1.390(13) .
C19 C20 1.374(14) .
C19 C18 1.472(11) .
N8 C40 1.319(11) .
N8 N7 1.354(9) .
N14 N15 1.305(10) .
N26 N23 1.339(9) .
N3 N4 1.335(10) .
N36 C26 1.425(14) .
N36 C25 1.487(13) .
N36 C23 1.501(14) .
N23 C1 1.328(10) .
C7 C5 1.386(12) .
C7 C4 1.407(11) .
C7 C8 1.472(11) .
N21 N18 1.341(10) .
C2 C3 1.386(11) .
C2 C6 1.394(11) .
C2 C1 1.458(11) .
N18 C9 1.342(10) .
N17 N15 1.332(9) .
N17 C18 1.360(11) .
N5 C40 1.343(11) .
C4 C3 1.371(12) .
N24 C1 1.349(10) .
N4 C8 1.336(10) .
N12 C14 1.342(10) .
C10 C12 1.366(12) .
C10 C11 1.374(12) .
C10 C9 1.470(11) .
C16 C17 1.374(12) .
C16 C15 1.389(11) .
C15 C17 1.381(12) 2
C15 C14 1.470(11) .
C40 C41 1.492(11) .
C5 C6 1.367(13) .
C20 C21 1.401(12) .
N37 C24 1.502(15) .
N37 C27 1.471(16) .
C41 C42 1.342(14) .
C41 C21 1.399(14) 2
C21 C41 1.399(14) 2
C17 C15 1.382(12) 2
C12 C11 1.384(12) 2
C24 C23 1.466(19) .
C42 C22 1.381(12) 2
C22 C42 1.381(12) 2
C11 C12 1.384(12) 2

loop_
_platon_squeeze_void_nr
_platon_squeeze_void_average_x
_platon_squeeze_void_average_y
_platon_squeeze_void_average_z
_platon_squeeze_void_volume
_platon_squeeze_void_count_electrons
_platon_squeeze_void_content
1 0.000 -0.001 -0.002 2653 605 ' '
2 0.000 0.631 0.250 9 1 ' '
3 0.000 0.726 0.250 11 2 ' '
4 0.000 0.277 0.750 12 2 ' '
5 0.000 0.372 0.750 9 2 ' '
6 0.021 0.789 0.191 12 5 ' '
7 0.021 0.211 0.691 12 5 ' '
8 0.064 0.883 0.161 7 4 ' '
9 0.064 0.117 0.661 7 4 ' '
10 0.500 0.731 0.260 2653 605 ' '
11 0.237 0.217 0.000 7 4 ' '
12 0.237 0.783 0.500 8 3 ' '
13 0.264 0.286 0.000 7 3 ' '
14 0.264 0.714 0.500 7 4 ' '
15 0.436 0.383 0.339 7 4 ' '
16 0.436 0.617 0.839 7 4 ' '
17 0.479 0.288 0.308 13 4 ' '
18 0.479 0.712 0.808 13 5 ' '
19 0.500 0.222 0.249 12 2 ' '
20 0.500 0.778 0.749 12 2 ' '
21 0.500 0.128 0.250 8 1 ' '
22 0.500 0.872 0.750 9 2 ' '
23 0.521 0.289 0.191 12 5 ' '
24 0.521 0.711 0.691 12 5 ' '
25 0.564 0.383 0.161 7 4 ' '
26 0.564 0.617 0.661 7 4 ' '
27 0.737 0.717 0.000 7 4 ' '
28 0.737 0.283 0.500 8 3 ' '
29 0.764 0.786 0.000 7 3 ' '
30 0.764 0.214 0.500 7 4 ' '
31 0.936 0.883 0.339 7 4 ' '
32 0.936 0.117 0.839 7 4 ' '
33 0.979 0.789 0.309 12 4 ' '
34 0.979 0.211 0.809 12 4 ' '
